data_4119345
loop_
_publ_author_name
'Sebastian Menning'
'Maximilian Kr\"amer'
'Benjamin A. Coombs'
'Frank Rominger'
'Andrew Beeby'
'Andreas Dreuw'
'Uwe H. F. Bunz'

_publ_section_title
;
 Twisted Tethered Tolanes: Unanticipated Long-Lived Phosphorescence at 77
 K
;
_journal_name_full 'Journal of the American Chemical Society'
_journal_page_first 2160
_journal_page_last 2163
_journal_paper_doi 10.1021/ja400416r
_journal_volume 135
_journal_year 2013
_chemical_formula_sum 'C16 H14 O2'
_chemical_formula_weight 238.27
_chemical_name_systematic
; 
 ? 
;
_space_group_IT_number 14
_symmetry_cell_setting monoclinic
_symmetry_space_group_name_Hall '-P 2ybc'
_symmetry_space_group_name_H-M 'P 1 21/c 1'
_atom_sites_solution_hydrogens geom
_atom_sites_solution_primary direct
_atom_sites_solution_secondary difmap
_audit_creation_method SHELXL-97
_cell_angle_alpha 90.00
_cell_angle_beta 105.674(2)
_cell_angle_gamma 90.00
_cell_formula_units_Z 4
_cell_length_a 12.3999(5)
_cell_length_b 4.6759(2)
_cell_length_c 22.7022(9)
_cell_measurement_reflns_used 8887
_cell_measurement_temperature 200(2)
_cell_measurement_theta_max 27.76
_cell_measurement_theta_min 2.85
_cell_volume 1267.34(9)
_computing_cell_refinement 'Bruker SMART'
_computing_data_collection 'Bruker SMART'
_computing_data_reduction 'Bruker SAINT'
_computing_molecular_graphics 'Bruker SHELXTL'
_computing_publication_material 'Bruker SHELXTL'
_computing_structure_refinement 'SHELXL-97 (Sheldrick, 1997)'
_computing_structure_solution 'SHELXS-97 (Sheldrick, 1990)'
_diffrn_ambient_temperature 200(2)
_diffrn_measured_fraction_theta_full 0.995
_diffrn_measured_fraction_theta_max 0.995
_diffrn_measurement_device_type 'CCD area detector'
_diffrn_measurement_method 'phi and omega scans'
_diffrn_radiation_monochromator mirror
_diffrn_radiation_source 'ImuS microsource'
_diffrn_radiation_type MoK\a
_diffrn_radiation_wavelength 0.71073
_diffrn_reflns_av_R_equivalents 0.0427
_diffrn_reflns_av_sigmaI/netI 0.0235
_diffrn_reflns_limit_h_max 16
_diffrn_reflns_limit_h_min -16
_diffrn_reflns_limit_k_max 6
_diffrn_reflns_limit_k_min -6
_diffrn_reflns_limit_l_max 29
_diffrn_reflns_limit_l_min -30
_diffrn_reflns_number 34470
_diffrn_reflns_theta_full 28.50
_diffrn_reflns_theta_max 28.50
_diffrn_reflns_theta_min 0.93
_exptl_absorpt_coefficient_mu 0.081
_exptl_absorpt_correction_T_max 0.9943
_exptl_absorpt_correction_T_min 0.9879
_exptl_absorpt_correction_type multi-scan
_exptl_crystal_colour colourless
_exptl_crystal_density_diffrn 1.249
_exptl_crystal_description needle
_exptl_crystal_F_000 504
_exptl_crystal_size_max 0.15
_exptl_crystal_size_mid 0.11
_exptl_crystal_size_min 0.07
_refine_diff_density_max 0.243
_refine_diff_density_min -0.231
_refine_diff_density_rms 0.043
_refine_ls_extinction_method none
_refine_ls_goodness_of_fit_ref 1.104
_refine_ls_hydrogen_treatment mixed
_refine_ls_matrix_type full
_refine_ls_number_parameters 172
_refine_ls_number_reflns 3382
_refine_ls_number_restraints 0
_refine_ls_restrained_S_all 1.104
_refine_ls_R_factor_all 0.0545
_refine_ls_R_factor_gt 0.0457
_refine_ls_shift/su_max 0.000
_refine_ls_shift/su_mean 0.000
_refine_ls_structure_factor_coef Fsqd
_refine_ls_weighting_details 'calc w=1/[\s^2^(Fo^2^)+(0.0576P)^2^+0.5072P] where P=(Fo^2^+2Fc^2^)/3'
_refine_ls_weighting_scheme calc
_refine_ls_wR_factor_gt 0.1261
_refine_ls_wR_factor_ref 0.1320
_reflns_number_gt 2908
_reflns_number_total 3382
_reflns_threshold_expression >2sigma(I)
_cod_data_source_file ja400416r_si_001.cif
_cod_data_source_block sme7
_cod_database_code 4119345

loop_
_symmetry_equiv_pos_as_xyz
'x, y, z'
'-x, y+1/2, -z+1/2'
'-x, -y, -z'
'x, -y-1/2, z-1/2'

loop_
_atom_site_label
_atom_site_type_symbol
_atom_site_fract_x
_atom_site_fract_y
_atom_site_fract_z
_atom_site_U_iso_or_equiv
_atom_site_adp_type
_atom_site_occupancy
_atom_site_symmetry_multiplicity
_atom_site_calc_flag
_atom_site_refinement_flags
O1 O -0.13363(11) 0.3976(3) -0.14966(6) 0.0338(3) Uani 1 1 d .
H1 H -0.095(2) 0.244(7) -0.1498(12) 0.065(8) Uiso 1 1 d .
O2 O 0.02329(10) 0.1056(3) 0.14850(6) 0.0330(3) Uani 1 1 d .
H2 H 0.060(2) 0.269(7) 0.1476(12) 0.070(9) Uiso 1 1 d .
C1 C -0.32048(14) 0.1967(4) -0.02232(7) 0.0280(3) Uani 1 1 d .
C2 C -0.29379(14) 0.3114(4) 0.02660(8) 0.0279(3) Uani 1 1 d .
C10 C -0.19335(14) 0.3580(4) -0.10490(8) 0.0299(4) Uani 1 1 d .
H10A H -0.2236 0.5447 -0.0963 0.036 Uiso 1 1 calc R
H10B H -0.1407 0.2901 -0.0665 0.036 Uiso 1 1 calc R
C11 C -0.28849(13) 0.1476(3) -0.12409(7) 0.0250(3) Uani 1 1 d .
C12 C -0.34850(13) 0.0701(3) -0.08215(7) 0.0249(3) Uani 1 1 d .
C13 C -0.43539(14) -0.1303(4) -0.09884(8) 0.0290(4) Uani 1 1 d .
H13 H -0.4755 -0.1838 -0.0704 0.035 Uiso 1 1 calc R
C14 C -0.46297(14) -0.2507(4) -0.15680(8) 0.0314(4) Uani 1 1 d .
H14 H -0.5216 -0.3874 -0.1681 0.038 Uiso 1 1 calc R
C15 C -0.40441(15) -0.1705(4) -0.19820(8) 0.0322(4) Uani 1 1 d .
H15 H -0.4232 -0.2525 -0.2380 0.039 Uiso 1 1 calc R
C16 C -0.31865(14) 0.0285(4) -0.18210(8) 0.0291(4) Uani 1 1 d .
H16 H -0.2801 0.0838 -0.2112 0.035 Uiso 1 1 calc R
C20 C -0.08194(14) 0.1522(4) 0.10522(8) 0.0296(4) Uani 1 1 d .
H20A H -0.1227 -0.0319 0.0970 0.036 Uiso 1 1 calc R
H20B H -0.0689 0.2192 0.0664 0.036 Uiso 1 1 calc R
C21 C -0.15445(13) 0.3678(3) 0.12611(7) 0.0247(3) Uani 1 1 d .
C22 C -0.25838(13) 0.4436(3) 0.08590(7) 0.0248(3) Uani 1 1 d .
C23 C -0.32578(14) 0.6470(4) 0.10362(8) 0.0286(4) Uani 1 1 d .
H23 H -0.3959 0.6974 0.0765 0.034 Uiso 1 1 calc R
C24 C -0.29119(15) 0.7757(4) 0.16045(8) 0.0320(4) Uani 1 1 d .
H24 H -0.3368 0.9164 0.1720 0.038 Uiso 1 1 calc R
C25 C -0.19001(15) 0.6990(4) 0.20034(8) 0.0318(4) Uani 1 1 d .
H25 H -0.1666 0.7858 0.2396 0.038 Uiso 1 1 calc R
C26 C -0.12246(14) 0.4958(4) 0.18340(7) 0.0289(4) Uani 1 1 d .
H26 H -0.0534 0.4436 0.2114 0.035 Uiso 1 1 calc R

loop_
_atom_site_aniso_label
_atom_site_aniso_U_11
_atom_site_aniso_U_22
_atom_site_aniso_U_33
_atom_site_aniso_U_23
_atom_site_aniso_U_13
_atom_site_aniso_U_12
O1 0.0318(6) 0.0242(6) 0.0499(8) 0.0020(6) 0.0185(6) -0.0004(5)
O2 0.0262(6) 0.0245(6) 0.0462(7) 0.0020(5) 0.0060(5) 0.0014(5)
C1 0.0261(7) 0.0302(8) 0.0275(8) 0.0018(7) 0.0068(6) 0.0017(7)
C2 0.0270(8) 0.0275(8) 0.0291(8) 0.0020(6) 0.0073(6) 0.0000(7)
C10 0.0290(8) 0.0265(8) 0.0348(9) -0.0024(7) 0.0095(7) -0.0026(7)
C11 0.0238(7) 0.0211(7) 0.0289(8) 0.0017(6) 0.0050(6) 0.0034(6)
C12 0.0244(7) 0.0236(7) 0.0253(7) 0.0007(6) 0.0042(6) 0.0038(6)
C13 0.0260(8) 0.0304(8) 0.0317(8) 0.0009(7) 0.0097(6) -0.0012(7)
C14 0.0266(8) 0.0299(8) 0.0354(9) -0.0038(7) 0.0041(7) -0.0039(7)
C15 0.0334(9) 0.0335(9) 0.0276(8) -0.0046(7) 0.0047(7) -0.0011(7)
C16 0.0311(8) 0.0300(8) 0.0275(8) 0.0003(7) 0.0101(7) 0.0014(7)
C20 0.0283(8) 0.0269(8) 0.0330(9) -0.0009(7) 0.0074(7) 0.0001(7)
C21 0.0262(7) 0.0215(7) 0.0275(8) 0.0029(6) 0.0090(6) -0.0022(6)
C22 0.0273(7) 0.0240(7) 0.0239(7) 0.0018(6) 0.0082(6) -0.0030(6)
C23 0.0252(8) 0.0314(9) 0.0297(8) 0.0025(7) 0.0080(6) 0.0015(7)
C24 0.0339(9) 0.0309(9) 0.0361(9) -0.0025(7) 0.0181(7) 0.0008(7)
C25 0.0381(9) 0.0328(9) 0.0262(8) -0.0039(7) 0.0115(7) -0.0051(7)
C26 0.0279(8) 0.0313(8) 0.0264(8) 0.0019(7) 0.0056(6) -0.0017(7)

loop_
_atom_type_symbol
_atom_type_description
_atom_type_scat_dispersion_real
_atom_type_scat_dispersion_imag
_atom_type_scat_source
C C 0.0033 0.0016 'International Tables Vol C Tables 4.2.6.8 and 6.1.1.4'
H H 0.0000 0.0000 'International Tables Vol C Tables 4.2.6.8 and 6.1.1.4'
O O 0.0106 0.0060 'International Tables Vol C Tables 4.2.6.8 and 6.1.1.4'

loop_
_geom_angle_atom_site_label_1
_geom_angle_atom_site_label_2
_geom_angle_atom_site_label_3
_geom_angle
C10 O1 H1 106.9(18)
C20 O2 H2 103.4(18)
C2 C1 C12 176.78(18)
C1 C2 C22 178.09(18)
O1 C10 C11 113.36(14)
O1 C10 H10A 108.9
C11 C10 H10A 108.9
O1 C10 H10B 108.9
C11 C10 H10B 108.9
H10A C10 H10B 107.7
C16 C11 C12 118.94(15)
C16 C11 C10 121.77(15)
C12 C11 C10 119.28(15)
C13 C12 C11 119.93(15)
C13 C12 C1 120.23(15)
C11 C12 C1 119.83(15)
C14 C13 C12 120.19(16)
C14 C13 H13 119.9
C12 C13 H13 119.9
C15 C14 C13 119.58(16)
C15 C14 H14 120.2
C13 C14 H14 120.2
C16 C15 C14 120.55(16)
C16 C15 H15 119.7
C14 C15 H15 119.7
C11 C16 C15 120.79(16)
C11 C16 H16 119.6
C15 C16 H16 119.6
O2 C20 C21 113.49(14)
O2 C20 H20A 108.9
C21 C20 H20A 108.9
O2 C20 H20B 108.9
C21 C20 H20B 108.9
H20A C20 H20B 107.7
C26 C21 C22 118.57(15)
C26 C21 C20 122.57(15)
C22 C21 C20 118.86(14)
C23 C22 C21 119.94(15)
C23 C22 C2 120.52(15)
C21 C22 C2 119.54(15)
C24 C23 C22 120.46(16)
C24 C23 H23 119.8
C22 C23 H23 119.8
C25 C24 C23 119.75(16)
C25 C24 H24 120.1
C23 C24 H24 120.1
C24 C25 C26 120.36(16)
C24 C25 H25 119.8
C26 C25 H25 119.8
C25 C26 C21 120.90(16)
C25 C26 H26 119.6
C21 C26 H26 119.6

loop_
_geom_bond_atom_site_label_1
_geom_bond_atom_site_label_2
_geom_bond_distance
O1 C10 1.422(2)
O1 H1 0.87(3)
O2 C20 1.422(2)
O2 H2 0.89(3)
C1 C2 1.197(2)
C1 C12 1.436(2)
C2 C22 1.438(2)
C10 C11 1.507(2)
C10 H10A 0.9900
C10 H10B 0.9900
C11 C16 1.385(2)
C11 C12 1.405(2)
C12 C13 1.401(2)
C13 C14 1.387(2)
C13 H13 0.9500
C14 C15 1.386(3)
C14 H14 0.9500
C15 C16 1.385(2)
C15 H15 0.9500
C16 H16 0.9500
C20 C21 1.510(2)
C20 H20A 0.9900
C20 H20B 0.9900
C21 C26 1.389(2)
C21 C22 1.409(2)
C22 C23 1.395(2)
C23 C24 1.383(2)
C23 H23 0.9500
C24 C25 1.382(3)
C24 H24 0.9500
C25 C26 1.388(3)
C25 H25 0.9500
C26 H26 0.9500

loop_
_geom_torsion_atom_site_label_1
_geom_torsion_atom_site_label_2
_geom_torsion_atom_site_label_3
_geom_torsion_atom_site_label_4
_geom_torsion
C12 C1 C2 C22 -82(6)
O1 C10 C11 C16 -5.5(2)
O1 C10 C11 C12 174.64(14)
C16 C11 C12 C13 1.6(2)
C10 C11 C12 C13 -178.50(15)
C16 C11 C12 C1 -178.39(15)
C10 C11 C12 C1 1.5(2)
C2 C1 C12 C13 -170(3)
C2 C1 C12 C11 10(3)
C11 C12 C13 C14 -0.5(2)
C1 C12 C13 C14 179.48(16)
C12 C13 C14 C15 -0.3(3)
C13 C14 C15 C16 0.1(3)
C12 C11 C16 C15 -1.9(2)
C10 C11 C16 C15 178.23(16)
C14 C15 C16 C11 1.0(3)
O2 C20 C21 C26 -2.9(2)
O2 C20 C21 C22 176.72(14)
C26 C21 C22 C23 1.1(2)
C20 C21 C22 C23 -178.58(15)
C26 C21 C22 C2 -179.32(15)
C20 C21 C22 C2 1.0(2)
C1 C2 C22 C23 -178(100)
C1 C2 C22 C21 2(6)
C21 C22 C23 C24 0.2(2)
C2 C22 C23 C24 -179.44(16)
C22 C23 C24 C25 -1.0(3)
C23 C24 C25 C26 0.7(3)
C24 C25 C26 C21 0.6(3)
C22 C21 C26 C25 -1.5(2)
C20 C21 C26 C25 178.20(16)
